data_1519540
loop_
_publ_author_name
'Danopoulos, Andreas A.'
'Coles, Simon J.'
'Hursthouse, Michael B.'

_publ_section_title
;
 C49H48Cl6N5O0.50PRu
;
_journal_name_full 'Crystal Structure Report Archive'
_journal_page_first 887
_journal_year 2003
_chemical_formula_sum 'C49 H48 Cl6 N5 O0.5 P Ru'
_chemical_formula_weight 1059.66
_space_group_IT_number 14
_symmetry_cell_setting monoclinic
_symmetry_space_group_name_Hall '-P 2ybc'
_symmetry_space_group_name_H-M 'P 1 21/c 1'
_atom_sites_solution_hydrogens geom
_atom_sites_solution_primary direct
_atom_sites_solution_secondary difmap
_cell_angle_alpha 90.00
_cell_angle_beta 102.444(4)
_cell_angle_gamma 90.00
_cell_formula_units_Z 4
_cell_length_a 20.561(4)
_cell_length_b 18.024(3)
_cell_length_c 13.845(3)
_cell_measurement_reflns_used 26244
_cell_measurement_temperature 120(2)
_cell_measurement_theta_max 28.51
_cell_measurement_theta_min 2.18
_cell_volume 5010.3(17)
_computing_cell_refinement 'Bruker SAINT'
_computing_data_collection 'Bruker SMART'
_computing_data_reduction 'Bruker SAINT'
_computing_structure_refinement 'SHELXL-97 (Sheldrick, 1997)'
_computing_structure_solution 'SHELXS-97 (Sheldrick, 1997)'
_diffrn_ambient_temperature 120(2)
_diffrn_detector_area_resol_mean 8.192
_diffrn_measured_fraction_theta_full 0.989
_diffrn_measured_fraction_theta_max 0.989
_diffrn_measurement_device_type 'Bruker SMART 1K CCD diffractometer'
_diffrn_measurement_method '\w rotation with narrow frames'
_diffrn_radiation_monochromator 'silicon 111'
_diffrn_radiation_source 'Daresbury SRS station 9.8'
_diffrn_radiation_type synchrotron
_diffrn_radiation_wavelength 0.68880
_diffrn_reflns_av_R_equivalents 0.0000
_diffrn_reflns_av_sigmaI/netI 0.0316
_diffrn_reflns_limit_h_max 26
_diffrn_reflns_limit_h_min 0
_diffrn_reflns_limit_k_max 0
_diffrn_reflns_limit_k_min -22
_diffrn_reflns_limit_l_max 17
_diffrn_reflns_limit_l_min -17
_diffrn_reflns_number 25550
_diffrn_reflns_theta_full 26.10
_diffrn_reflns_theta_max 26.10
_diffrn_reflns_theta_min 1.82
_exptl_absorpt_coefficient_mu 0.705
_exptl_absorpt_correction_T_max 0.9724
_exptl_absorpt_correction_T_min 0.9458
_exptl_absorpt_correction_type multi-scan
_exptl_absorpt_process_details 'Bruker SADABS'
_exptl_crystal_colour orange
_exptl_crystal_density_diffrn 1.405
_exptl_crystal_density_method 'not measured'
_exptl_crystal_description block
_exptl_crystal_F_000 2168
_exptl_crystal_size_max 0.08
_exptl_crystal_size_mid 0.06
_exptl_crystal_size_min 0.04
_refine_diff_density_max 2.440
_refine_diff_density_min -1.830
_refine_diff_density_rms 0.151
_refine_ls_extinction_method none
_refine_ls_goodness_of_fit_ref 1.027
_refine_ls_hydrogen_treatment constr
_refine_ls_matrix_type full
_refine_ls_number_parameters 577
_refine_ls_number_reflns 25553
_refine_ls_number_restraints 0
_refine_ls_restrained_S_all 1.027
_refine_ls_R_factor_all 0.1048
_refine_ls_R_factor_gt 0.0806
_refine_ls_shift/su_max 0.104
_refine_ls_shift/su_mean 0.003
_refine_ls_structure_factor_coef Fsqd
_refine_ls_weighting_details 'calc w=1/[\s^2^(Fo^2^)+(0.1294P)^2^+8.3752P] where P=(Fo^2^+2Fc^2^)/3'
_refine_ls_weighting_scheme calc
_refine_ls_wR_factor_gt 0.2084
_refine_ls_wR_factor_ref 0.2379
_reflns_number_gt 19729
_reflns_number_total 25553
_reflns_threshold_expression >2sigma(I)
_cod_data_source_file eCrystal-887.cif
_cod_data_source_block 03src0366
_cod_depositor_comments
;
Citation :
Danopoulos, Andreas A. and Coles, Simon J. and Hursthouse, Michael B. (2003) 
University of Southampton, Crystal Structure Report Archive. 
(doi:10.5258/ecrystals/887)

More at:
http://ecrystals.chem.soton.ac.uk/887/

The following automatic conversions were performed:

'_symmetry_cell_setting' value 'Monoclinic' changed to 'monoclinic'
according to the built-in table from CIF Core dictionary named
'cif_core.dic' version 2.4.1 from 2010-06-29.

Automatic conversion script
Id: cif_fix_values 3271 2015-04-21 07:52:19Z andrius 
;
_cod_original_sg_symbol_H-M P2(1)/c
_cod_original_formula_sum 'C49 H48 Cl6 N5 O0.50 P Ru'
_cod_database_code 1519540

loop_
_symmetry_equiv_pos_as_xyz
'x, y, z'
'-x, y+1/2, -z+1/2'
'-x, -y, -z'
'x, -y-1/2, z-1/2'

loop_
_atom_site_label
_atom_site_type_symbol
_atom_site_fract_x
_atom_site_fract_y
_atom_site_fract_z
_atom_site_U_iso_or_equiv
_atom_site_adp_type
_atom_site_occupancy
_atom_site_symmetry_multiplicity
_atom_site_calc_flag
_atom_site_refinement_flags
_atom_site_disorder_assembly
_atom_site_disorder_group
C1 C 0.0387(5) 0.8618(5) 0.8971(5) 0.107(3) Uani 1 1 d . . .
H1A H 0.0503 0.9108 0.8752 0.161 Uiso 1 1 calc R . .
H1B H 0.0048 0.8673 0.9367 0.161 Uiso 1 1 calc R . .
H1C H 0.0211 0.8307 0.8392 0.161 Uiso 1 1 calc R . .
C5 C 0.1447(2) 0.7098(3) 1.1933(3) 0.0428(11) Uani 1 1 d . . .
H5A H 0.1677 0.6619 1.1970 0.064 Uiso 1 1 calc R . .
H5B H 0.0975 0.7016 1.1929 0.064 Uiso 1 1 calc R . .
H5C H 0.1648 0.7401 1.2507 0.064 Uiso 1 1 calc R . .
C8 C 0.2838(3) 0.8042(3) 0.9604(4) 0.0576(15) Uani 1 1 d . . .
H8A H 0.3161 0.8236 1.0173 0.086 Uiso 1 1 calc R . .
H8B H 0.2794 0.8390 0.9049 0.086 Uiso 1 1 calc R . .
H8C H 0.2992 0.7560 0.9411 0.086 Uiso 1 1 calc R . .
C18 C 0.3469(2) 0.4844(2) 0.9239(3) 0.0328(9) Uani 1 1 d . . .
C23 C 0.2708(3) 0.3082(2) 0.7946(5) 0.0576(14) Uani 1 1 d . . .
H23A H 0.2347 0.2725 0.7729 0.086 Uiso 1 1 calc R . .
H23B H 0.2702 0.3253 0.8616 0.086 Uiso 1 1 calc R . .
H23C H 0.3136 0.2843 0.7946 0.086 Uiso 1 1 calc R . .
C26 C 0.1546(4) 0.4245(4) 0.4734(5) 0.085(2) Uani 1 1 d . . .
H26A H 0.1539 0.4710 0.4365 0.127 Uiso 1 1 calc R . .
H26B H 0.1104 0.4154 0.4869 0.127 Uiso 1 1 calc R . .
H26C H 0.1666 0.3835 0.4342 0.127 Uiso 1 1 calc R . .
C29 C 0.3318(2) 0.5684(2) 0.7036(3) 0.0387(10) Uani 1 1 d . . .
H29A H 0.3709 0.5624 0.6744 0.058 Uiso 1 1 calc R . .
H29B H 0.3464 0.5755 0.7752 0.058 Uiso 1 1 calc R . .
H29C H 0.3061 0.6117 0.6744 0.058 Uiso 1 1 calc R . .
C48 C 0.0640(3) 0.5966(3) 0.7311(4) 0.0518(12) Uani 1 1 d . . .
H48A H 0.0750 0.5690 0.7943 0.062 Uiso 1 1 calc R . .
H48B H 0.1028 0.6281 0.7268 0.062 Uiso 1 1 calc R . .
C49 C 0.4451(5) 0.7146(5) 0.6247(7) 0.109(3) Uani 1 1 d . . .
H49A H 0.4313 0.7595 0.5843 0.131 Uiso 1 1 calc R . .
H49B H 0.4055 0.6957 0.6468 0.131 Uiso 1 1 calc R . .
C2 C 0.1001(4) 0.8257(3) 0.9590(4) 0.069(2) Uani 1 1 d . . .
C3 C 0.0960(3) 0.7857(3) 1.0446(4) 0.0561(14) Uani 1 1 d . . .
H3 H 0.0547 0.7836 1.0649 0.067 Uiso 1 1 calc R . .
C4 C 0.1508(2) 0.7492(3) 1.1001(3) 0.0421(11) Uani 1 1 d . . .
C6 C 0.2105(3) 0.7513(2) 1.0679(3) 0.0382(10) Uani 1 1 d . . .
C7 C 0.2175(3) 0.7947(2) 0.9876(3) 0.0461(12) Uani 1 1 d . . .
C9 C 0.1607(4) 0.8314(3) 0.9344(4) 0.0617(17) Uani 1 1 d . . .
H9 H 0.1647 0.8612 0.8793 0.074 Uiso 1 1 calc R . .
C10 C 0.2999(2) 0.6521(2) 1.0976(3) 0.0285(8) Uani 1 1 d . . .
C11 C 0.2984(2) 0.7371(2) 1.2202(3) 0.0370(10) Uani 1 1 d . . .
H11 H 0.2846 0.7780 1.2541 0.044 Uiso 1 1 calc R . .
C12 C 0.3497(2) 0.6930(2) 1.2546(3) 0.0347(9) Uani 1 1 d . . .
H12 H 0.3797 0.6964 1.3170 0.042 Uiso 1 1 calc R . .
C13 C 0.3953(2) 0.5823(2) 1.1816(3) 0.0318(8) Uani 1 1 d . . .
C14 C 0.4483(2) 0.5650(2) 1.2576(3) 0.0387(9) Uani 1 1 d . . .
H14 H 0.4568 0.5924 1.3177 0.046 Uiso 1 1 calc R . .
C15 C 0.4891(2) 0.5058(3) 1.2431(4) 0.0434(11) Uani 1 1 d . . .
H15 H 0.5253 0.4917 1.2949 0.052 Uiso 1 1 calc R . .
C16 C 0.4775(2) 0.4673(2) 1.1544(4) 0.0402(10) Uani 1 1 d . . .
H16 H 0.5057 0.4279 1.1434 0.048 Uiso 1 1 calc R . .
C17 C 0.4229(2) 0.4888(2) 1.0825(3) 0.0313(8) Uani 1 1 d . . .
C19 C 0.4363(2) 0.4039(2) 0.9460(4) 0.0394(10) Uani 1 1 d . . .
H19 H 0.4760 0.3787 0.9763 0.047 Uiso 1 1 calc R . .
C20 C 0.4008(2) 0.3946(2) 0.8546(4) 0.0396(10) Uani 1 1 d . . .
H20 H 0.4109 0.3613 0.8066 0.047 Uiso 1 1 calc R . .
C21 C 0.2971(2) 0.4405(2) 0.7501(3) 0.0385(10) Uani 1 1 d . . .
C22 C 0.2614(3) 0.3737(3) 0.7247(4) 0.0480(12) Uani 1 1 d . . .
C24 C 0.2169(3) 0.3706(3) 0.6347(5) 0.0623(15) Uani 1 1 d . . .
H24 H 0.1934 0.3256 0.6167 0.075 Uiso 1 1 calc R . .
C25 C 0.2046(3) 0.4301(3) 0.5687(4) 0.0621(15) Uani 1 1 d . . .
C27 C 0.2421(3) 0.4940(3) 0.5964(4) 0.0502(12) Uani 1 1 d . . .
H27 H 0.2348 0.5353 0.5529 0.060 Uiso 1 1 calc R . .
C28 C 0.2893(2) 0.5007(2) 0.6838(3) 0.0385(10) Uani 1 1 d . . .
C30 C 0.1917(2) 0.4220(2) 0.9720(4) 0.0439(11) Uani 1 1 d . . .
C31 C 0.1681(2) 0.4341(3) 0.8718(4) 0.0473(12) Uani 1 1 d . . .
H31 H 0.1800 0.4782 0.8423 0.057 Uiso 1 1 calc R . .
C32 C 0.1271(3) 0.3822(3) 0.8138(5) 0.0602(15) Uani 1 1 d . . .
H32 H 0.1099 0.3912 0.7455 0.072 Uiso 1 1 calc R . .
C33 C 0.1117(3) 0.3166(3) 0.8577(6) 0.0711(19) Uani 1 1 d . . .
H33 H 0.0839 0.2807 0.8188 0.085 Uiso 1 1 calc R . .
C34 C 0.1360(3) 0.3037(3) 0.9553(6) 0.0736(19) Uani 1 1 d . . .
H34 H 0.1256 0.2586 0.9841 0.088 Uiso 1 1 calc R . .
C35 C 0.1752(3) 0.3551(3) 1.0126(5) 0.0625(16) Uani 1 1 d . . .
H35 H 0.1915 0.3454 1.0809 0.075 Uiso 1 1 calc R . .
C36 C 0.2703(2) 0.4651(3) 1.1694(4) 0.0463(12) Uani 1 1 d . . .
C37 C 0.3100(3) 0.4042(3) 1.1791(5) 0.0591(15) Uani 1 1 d . . .
H37 H 0.3133 0.3760 1.1224 0.071 Uiso 1 1 calc R . .
C38 C 0.3473(3) 0.3822(3) 1.2757(5) 0.0581(15) Uani 1 1 d . . .
H38 H 0.3750 0.3395 1.2829 0.070 Uiso 1 1 calc R . .
C39 C 0.3422(3) 0.4227(4) 1.3551(5) 0.0703(18) Uani 1 1 d . . .
H39 H 0.3663 0.4077 1.4185 0.084 Uiso 1 1 calc R . .
C40 C 0.3033(3) 0.4850(4) 1.3472(5) 0.0691(17) Uani 1 1 d . . .
H40 H 0.3008 0.5131 1.4044 0.083 Uiso 1 1 calc R . .
C41 C 0.2675(3) 0.5067(3) 1.2543(4) 0.0526(13) Uani 1 1 d . . .
H41 H 0.2409 0.5502 1.2483 0.063 Uiso 1 1 calc R . .
C42 C 0.1501(2) 0.5382(3) 1.0662(3) 0.0383(10) Uani 1 1 d . . .
C43 C 0.1187(3) 0.5037(3) 1.1350(4) 0.0488(12) Uani 1 1 d . . .
H43 H 0.1410 0.4663 1.1780 0.059 Uiso 1 1 calc R . .
C44 C 0.0541(3) 0.5253(3) 1.1393(4) 0.0548(13) Uani 1 1 d . . .
H44 H 0.0332 0.5038 1.1876 0.066 Uiso 1 1 calc R . .
C45 C 0.0203(3) 0.5771(3) 1.0746(4) 0.0582(14) Uani 1 1 d . . .
H45 H -0.0242 0.5900 1.0765 0.070 Uiso 1 1 calc R . .
C46 C 0.0512(3) 0.6099(3) 1.0073(4) 0.0503(12) Uani 1 1 d . . .
H46 H 0.0278 0.6457 0.9625 0.060 Uiso 1 1 calc R . .
C47 C 0.1168(2) 0.5913(3) 1.0041(3) 0.0401(10) Uani 1 1 d . . .
H47 H 0.1382 0.6156 0.9586 0.048 Uiso 1 1 calc R . .
N1 N 0.26784(19) 0.71278(18) 1.1246(2) 0.0324(7) Uani 1 1 d . . .
N2 N 0.35061(17) 0.64028(18) 1.1803(2) 0.0299(7) Uani 1 1 d . . .
N3 N 0.38132(16) 0.54315(16) 1.0966(3) 0.0282(7) Uani 1 1 d . . .
N4 N 0.40317(17) 0.45819(18) 0.9883(3) 0.0335(8) Uani 1 1 d . . .
N5 N 0.34570(18) 0.44262(18) 0.8412(3) 0.0345(8) Uani 1 1 d . . .
P1 P 0.23035(6) 0.50172(6) 1.04614(9) 0.0351(2) Uani 1 1 d . . .
Cl1 Cl 0.22430(5) 0.62183(5) 0.84888(7) 0.0316(2) Uani 1 1 d . . .
Cl2 Cl 0.39391(5) 0.65213(5) 0.93822(7) 0.0310(2) Uani 1 1 d . . .
Cl3 Cl 0.04885(11) 0.53383(9) 0.63229(13) 0.0816(5) Uani 1 1 d . . .
Cl4 Cl -0.00496(10) 0.65258(10) 0.72952(14) 0.0804(5) Uani 1 1 d . . .
Ru1 Ru 0.305303(16) 0.573361(16) 0.98899(2) 0.02629(10) Uani 1 1 d . . .
Cl6 Cl 0.50434(10) 0.73958(10) 0.7273(2) 0.0937(6) Uani 1 1 d . . .
Cl5 Cl 0.47226(17) 0.64292(18) 0.5447(3) 0.1494(12) Uani 1 1 d . . .
O1 O 0.6062(4) 0.7972(4) 0.9080(5) 0.058(2) Uani 0.50 1 d P . .

loop_
_atom_site_aniso_label
_atom_site_aniso_U_11
_atom_site_aniso_U_22
_atom_site_aniso_U_33
_atom_site_aniso_U_23
_atom_site_aniso_U_13
_atom_site_aniso_U_12
C1 0.142(8) 0.127(6) 0.040(3) -0.003(4) -0.008(4) 0.097(6)
C5 0.039(3) 0.063(3) 0.029(2) -0.001(2) 0.0133(19) 0.010(2)
C8 0.110(5) 0.038(2) 0.037(3) 0.0082(19) 0.043(3) 0.014(3)
C18 0.037(2) 0.0255(18) 0.040(2) 0.0030(16) 0.0175(18) 0.0049(16)
C23 0.056(3) 0.030(2) 0.086(4) -0.008(2) 0.015(3) -0.006(2)
C26 0.087(5) 0.093(5) 0.062(4) -0.014(4) -0.008(4) -0.008(4)
C29 0.045(3) 0.036(2) 0.039(2) 0.0007(18) 0.019(2) 0.0019(19)
C48 0.045(3) 0.053(3) 0.055(3) 0.007(2) 0.006(2) -0.004(2)
C49 0.130(8) 0.089(5) 0.123(8) 0.012(5) 0.056(7) 0.038(5)
C2 0.106(5) 0.071(4) 0.025(2) -0.005(2) 0.002(3) 0.057(4)
C3 0.065(4) 0.067(3) 0.037(3) -0.010(2) 0.011(2) 0.034(3)
C4 0.049(3) 0.056(3) 0.0211(19) -0.0043(18) 0.0084(18) 0.019(2)
C6 0.061(3) 0.033(2) 0.0221(19) 0.0013(15) 0.0131(19) 0.0181(19)
C7 0.083(4) 0.036(2) 0.025(2) 0.0016(17) 0.021(2) 0.022(2)
C9 0.112(5) 0.048(3) 0.026(2) 0.003(2) 0.017(3) 0.034(3)
C10 0.035(2) 0.0279(18) 0.0274(19) 0.0059(14) 0.0169(16) 0.0013(15)
C11 0.051(3) 0.038(2) 0.027(2) -0.0024(16) 0.0204(19) 0.0069(19)
C12 0.040(2) 0.041(2) 0.027(2) -0.0013(16) 0.0172(18) -0.0014(18)
C13 0.026(2) 0.035(2) 0.037(2) 0.0056(16) 0.0144(16) 0.0018(16)
C14 0.031(2) 0.046(2) 0.038(2) 0.0043(19) 0.0070(18) 0.0013(18)
C15 0.029(2) 0.050(3) 0.050(3) 0.010(2) 0.005(2) 0.0043(19)
C16 0.031(2) 0.036(2) 0.055(3) 0.0053(19) 0.013(2) 0.0052(18)
C17 0.028(2) 0.0270(18) 0.041(2) 0.0042(16) 0.0120(17) 0.0009(15)
C19 0.029(2) 0.031(2) 0.062(3) -0.0049(19) 0.018(2) 0.0049(16)
C20 0.036(2) 0.031(2) 0.055(3) -0.0057(19) 0.017(2) 0.0055(17)
C21 0.042(3) 0.035(2) 0.042(2) -0.0088(18) 0.015(2) 0.0027(18)
C22 0.050(3) 0.036(2) 0.058(3) -0.013(2) 0.014(2) 0.001(2)
C24 0.066(4) 0.048(3) 0.069(4) -0.021(3) 0.007(3) -0.007(3)
C25 0.068(4) 0.066(3) 0.050(3) -0.018(3) 0.008(3) -0.008(3)
C27 0.054(3) 0.058(3) 0.039(3) -0.006(2) 0.009(2) 0.001(2)
C28 0.048(3) 0.035(2) 0.036(2) -0.0059(17) 0.015(2) 0.0057(19)
C30 0.032(2) 0.033(2) 0.069(3) 0.007(2) 0.017(2) -0.0018(18)
C31 0.036(3) 0.037(2) 0.073(4) -0.006(2) 0.020(2) -0.0025(19)
C32 0.044(3) 0.050(3) 0.088(4) -0.017(3) 0.016(3) -0.007(2)
C33 0.050(3) 0.041(3) 0.119(6) -0.013(3) 0.012(4) -0.015(2)
C34 0.059(4) 0.045(3) 0.114(6) 0.015(3) 0.012(4) -0.012(3)
C35 0.056(3) 0.040(3) 0.093(5) 0.016(3) 0.020(3) -0.010(2)
C36 0.031(2) 0.049(3) 0.061(3) 0.024(2) 0.014(2) 0.002(2)
C37 0.036(3) 0.052(3) 0.091(4) 0.031(3) 0.018(3) 0.003(2)
C38 0.045(3) 0.052(3) 0.075(4) 0.027(3) 0.006(3) 0.003(2)
C39 0.060(4) 0.076(4) 0.069(4) 0.030(3) 0.001(3) -0.004(3)
C40 0.060(4) 0.091(4) 0.055(3) 0.026(3) 0.011(3) -0.002(3)
C41 0.044(3) 0.069(3) 0.045(3) 0.019(2) 0.011(2) -0.001(2)
C42 0.033(2) 0.048(2) 0.038(2) -0.0006(19) 0.0166(19) -0.0063(19)
C43 0.041(3) 0.059(3) 0.049(3) 0.011(2) 0.016(2) -0.005(2)
C44 0.041(3) 0.078(4) 0.053(3) 0.004(3) 0.028(2) -0.007(3)
C45 0.033(3) 0.084(4) 0.062(3) 0.000(3) 0.021(2) 0.006(3)
C46 0.041(3) 0.061(3) 0.050(3) 0.002(2) 0.012(2) 0.014(2)
C47 0.035(2) 0.053(3) 0.035(2) 0.0010(19) 0.0135(19) 0.0043(19)
N1 0.046(2) 0.0317(16) 0.0247(16) 0.0014(13) 0.0189(15) 0.0060(15)
N2 0.0325(18) 0.0327(16) 0.0267(16) 0.0010(13) 0.0114(14) 0.0010(14)
N3 0.0277(17) 0.0220(14) 0.0380(18) 0.0038(13) 0.0143(14) 0.0004(12)
N4 0.0293(18) 0.0275(16) 0.046(2) 0.0014(14) 0.0132(15) 0.0049(13)
N5 0.037(2) 0.0259(15) 0.041(2) -0.0052(14) 0.0113(16) 0.0030(14)
P1 0.0281(6) 0.0353(5) 0.0439(6) 0.0113(5) 0.0121(5) 0.0002(4)
Cl1 0.0336(5) 0.0341(5) 0.0299(5) 0.0049(4) 0.0131(4) 0.0022(4)
Cl2 0.0354(5) 0.0260(4) 0.0366(5) -0.0005(3) 0.0185(4) -0.0014(4)
Cl3 0.1118(15) 0.0604(9) 0.0715(10) -0.0057(7) 0.0171(10) -0.0195(9)
Cl4 0.0846(12) 0.0803(10) 0.0833(11) 0.0322(9) 0.0334(10) 0.0338(9)
Ru1 0.02723(17) 0.02393(15) 0.03097(17) 0.00271(12) 0.01348(12) 0.00214(12)
Cl6 0.0686(11) 0.0679(10) 0.154(2) 0.0039(11) 0.0444(12) 0.0041(8)
Cl5 0.148(3) 0.146(2) 0.153(3) 0.048(2) 0.029(2) 0.068(2)
O1 0.054(4) 0.081(5) 0.039(4) -0.021(3) 0.014(3) -0.048(4)

loop_
_atom_type_symbol
_atom_type_description
_atom_type_scat_dispersion_real
_atom_type_scat_dispersion_imag
_atom_type_scat_source
C C 0.0033 0.0016 'International Tables Vol C Tables 4.2.6.8 and 6.1.1.4'
H H 0.0000 0.0000 'International Tables Vol C Tables 4.2.6.8 and 6.1.1.4'
N N 0.0061 0.0033 'International Tables Vol C Tables 4.2.6.8 and 6.1.1.4'
P P 0.1023 0.0942 'International Tables Vol C Tables 4.2.6.8 and 6.1.1.4'
Cl Cl 0.1484 0.1585 'International Tables Vol C Tables 4.2.6.8 and 6.1.1.4'
Ru Ru -1.2594 0.8363 'International Tables Vol C Tables 4.2.6.8 and 6.1.1.4'
O O 0.0106 0.0060 'International Tables Vol C Tables 4.2.6.8 and 6.1.1.4'

loop_
_geom_angle_atom_site_label_1
_geom_angle_atom_site_label_2
_geom_angle_atom_site_label_3
_geom_angle
_geom_angle_site_symmetry_1
_geom_angle_site_symmetry_3
C2 C1 H1A 109.5 . .
C2 C1 H1B 109.5 . .
H1A C1 H1B 109.5 . .
C2 C1 H1C 109.5 . .
H1A C1 H1C 109.5 . .
H1B C1 H1C 109.5 . .
C4 C5 H5A 109.5 . .
C4 C5 H5B 109.5 . .
H5A C5 H5B 109.5 . .
C4 C5 H5C 109.5 . .
H5A C5 H5C 109.5 . .
H5B C5 H5C 109.5 . .
C7 C8 H8A 109.5 . .
C7 C8 H8B 109.5 . .
H8A C8 H8B 109.5 . .
C7 C8 H8C 109.5 . .
H8A C8 H8C 109.5 . .
H8B C8 H8C 109.5 . .
N5 C18 N4 102.3(3) . .
N5 C18 Ru1 147.3(3) . .
N4 C18 Ru1 110.1(3) . .
C22 C23 H23A 109.5 . .
C22 C23 H23B 109.5 . .
H23A C23 H23B 109.5 . .
C22 C23 H23C 109.5 . .
H23A C23 H23C 109.5 . .
H23B C23 H23C 109.5 . .
C25 C26 H26A 109.5 . .
C25 C26 H26B 109.5 . .
H26A C26 H26B 109.5 . .
C25 C26 H26C 109.5 . .
H26A C26 H26C 109.5 . .
H26B C26 H26C 109.5 . .
C28 C29 H29A 109.5 . .
C28 C29 H29B 109.5 . .
H29A C29 H29B 109.5 . .
C28 C29 H29C 109.5 . .
H29A C29 H29C 109.5 . .
H29B C29 H29C 109.5 . .
Cl4 C48 Cl3 111.0(3) . .
Cl4 C48 H48A 109.4 . .
Cl3 C48 H48A 109.4 . .
Cl4 C48 H48B 109.4 . .
Cl3 C48 H48B 109.4 . .
H48A C48 H48B 108.0 . .
Cl6 C49 Cl5 115.0(5) . .
Cl6 C49 H49A 108.5 . .
Cl5 C49 H49A 108.5 . .
Cl6 C49 H49B 108.5 . .
Cl5 C49 H49B 108.5 . .
H49A C49 H49B 107.5 . .
C9 C2 C3 118.2(5) . .
C9 C2 C1 121.4(6) . .
C3 C2 C1 120.3(7) . .
C4 C3 C2 121.5(6) . .
C4 C3 H3 119.3 . .
C2 C3 H3 119.3 . .
C3 C4 C6 118.5(4) . .
C3 C4 C5 119.5(5) . .
C6 C4 C5 122.0(4) . .
C7 C6 C4 121.3(4) . .
C7 C6 N1 119.4(4) . .
C4 C6 N1 119.0(4) . .
C6 C7 C9 117.8(5) . .
C6 C7 C8 121.3(5) . .
C9 C7 C8 120.8(5) . .
C2 C9 C7 122.3(5) . .
C2 C9 H9 118.9 . .
C7 C9 H9 118.9 . .
N1 C10 N2 102.5(3) . .
N1 C10 Ru1 147.4(3) . .
N2 C10 Ru1 110.0(3) . .
C12 C11 N1 108.1(4) . .
C12 C11 H11 125.9 . .
N1 C11 H11 125.9 . .
C11 C12 N2 106.1(4) . .
C11 C12 H12 126.9 . .
N2 C12 H12 126.9 . .
N3 C13 C14 122.2(4) . .
N3 C13 N2 111.4(4) . .
C14 C13 N2 126.3(4) . .
C13 C14 C15 117.6(4) . .
C13 C14 H14 121.2 . .
C15 C14 H14 121.2 . .
C16 C15 C14 121.0(4) . .
C16 C15 H15 119.5 . .
C14 C15 H15 119.5 . .
C17 C16 C15 117.1(4) . .
C17 C16 H16 121.5 . .
C15 C16 H16 121.5 . .
N3 C17 C16 122.8(4) . .
N3 C17 N4 111.1(4) . .
C16 C17 N4 126.1(4) . .
C20 C19 N4 105.7(4) . .
C20 C19 H19 127.1 . .
N4 C19 H19 127.1 . .
C19 C20 N5 108.0(4) . .
C19 C20 H20 126.0 . .
N5 C20 H20 126.0 . .
C28 C21 C22 120.9(4) . .
C28 C21 N5 120.9(4) . .
C22 C21 N5 117.9(4) . .
C24 C22 C21 117.8(5) . .
C24 C22 C23 121.0(5) . .
C21 C22 C23 121.2(5) . .
C22 C24 C25 123.6(5) . .
C22 C24 H24 118.2 . .
C25 C24 H24 118.2 . .
C27 C25 C24 116.3(5) . .
C27 C25 C26 122.3(6) . .
C24 C25 C26 121.4(5) . .
C28 C27 C25 123.8(5) . .
C28 C27 H27 118.1 . .
C25 C27 H27 118.1 . .
C27 C28 C21 117.5(4) . .
C27 C28 C29 120.4(4) . .
C21 C28 C29 122.0(4) . .
C31 C30 C35 118.2(5) . .
C31 C30 P1 116.9(3) . .
C35 C30 P1 124.1(5) . .
C30 C31 C32 120.7(5) . .
C30 C31 H31 119.7 . .
C32 C31 H31 119.7 . .
C33 C32 C31 118.9(6) . .
C33 C32 H32 120.5 . .
C31 C32 H32 120.5 . .
C34 C33 C32 120.6(6) . .
C34 C33 H33 119.7 . .
C32 C33 H33 119.7 . .
C33 C34 C35 120.5(6) . .
C33 C34 H34 119.7 . .
C35 C34 H34 119.7 . .
C34 C35 C30 121.0(6) . .
C34 C35 H35 119.5 . .
C30 C35 H35 119.5 . .
C37 C36 C41 118.7(5) . .
C37 C36 P1 121.2(5) . .
C41 C36 P1 119.4(4) . .
C36 C37 C38 120.1(6) . .
C36 C37 H37 120.0 . .
C38 C37 H37 120.0 . .
C39 C38 C37 119.2(5) . .
C39 C38 H38 120.4 . .
C37 C38 H38 120.4 . .
C38 C39 C40 121.9(6) . .
C38 C39 H39 119.1 . .
C40 C39 H39 119.1 . .
C39 C40 C41 119.1(7) . .
C39 C40 H40 120.4 . .
C41 C40 H40 120.4 . .
C40 C41 C36 121.0(6) . .
C40 C41 H41 119.5 . .
C36 C41 H41 119.5 . .
C47 C42 C43 119.5(4) . .
C47 C42 P1 119.8(3) . .
C43 C42 P1 119.9(4) . .
C44 C43 C42 119.1(5) . .
C44 C43 H43 120.5 . .
C42 C43 H43 120.5 . .
C45 C44 C43 120.8(5) . .
C45 C44 H44 119.6 . .
C43 C44 H44 119.6 . .
C46 C45 C44 119.6(5) . .
C46 C45 H45 120.2 . .
C44 C45 H45 120.2 . .
C45 C46 C47 120.6(5) . .
C45 C46 H46 119.7 . .
C47 C46 H46 119.7 . .
C42 C47 C46 120.2(4) . .
C42 C47 H47 119.9 . .
C46 C47 H47 119.9 . .
C10 N1 C11 111.2(4) . .
C10 N1 C6 128.3(3) . .
C11 N1 C6 120.5(3) . .
C10 N2 C13 120.2(3) . .
C10 N2 C12 111.9(3) . .
C13 N2 C12 127.8(4) . .
C17 N3 C13 119.1(4) . .
C17 N3 Ru1 120.9(3) . .
C13 N3 Ru1 119.7(3) . .
C18 N4 C19 112.8(4) . .
C18 N4 C17 120.2(3) . .
C19 N4 C17 127.0(4) . .
C18 N5 C20 111.1(4) . .
C18 N5 C21 129.5(4) . .
C20 N5 C21 119.3(4) . .
C30 P1 C36 106.7(2) . .
C30 P1 C42 94.0(2) . .
C36 P1 C42 102.8(2) . .
C30 P1 Ru1 119.39(17) . .
C36 P1 Ru1 108.89(15) . .
C42 P1 Ru1 122.78(15) . .
N3 Ru1 C10 78.56(14) . .
N3 Ru1 C18 77.68(15) . .
C10 Ru1 C18 156.08(17) . .
N3 Ru1 P1 93.77(9) . .
C10 Ru1 P1 89.43(11) . .
C18 Ru1 P1 94.83(12) . .
N3 Ru1 Cl1 171.50(9) . .
C10 Ru1 Cl1 101.36(11) . .
C18 Ru1 Cl1 101.72(12) . .
P1 Ru1 Cl1 94.72(4) . .
N3 Ru1 Cl2 82.23(9) . .
C10 Ru1 Cl2 88.39(11) . .
C18 Ru1 Cl2 85.72(11) . .
P1 Ru1 Cl2 175.77(4) . .
Cl1 Ru1 Cl2 89.27(4) . .

loop_
_geom_bond_atom_site_label_1
_geom_bond_atom_site_label_2
_geom_bond_distance
_geom_bond_site_symmetry_2
C1 C2 1.512(8) .
C1 H1A 0.9800 .
C1 H1B 0.9800 .
C1 H1C 0.9800 .
C5 C4 1.501(6) .
C5 H5A 0.9800 .
C5 H5B 0.9800 .
C5 H5C 0.9800 .
C8 C7 1.501(8) .
C8 H8A 0.9800 .
C8 H8B 0.9800 .
C8 H8C 0.9800 .
C18 N5 1.366(5) .
C18 N4 1.383(6) .
C18 Ru1 2.109(4) .
C23 C22 1.512(7) .
C23 H23A 0.9800 .
C23 H23B 0.9800 .
C23 H23C 0.9800 .
C26 C25 1.491(9) .
C26 H26A 0.9800 .
C26 H26B 0.9800 .
C26 H26C 0.9800 .
C29 C28 1.492(6) .
C29 H29A 0.9800 .
C29 H29B 0.9800 .
C29 H29C 0.9800 .
C48 Cl4 1.737(6) .
C48 Cl3 1.751(6) .
C48 H48A 0.9900 .
C48 H48B 0.9900 .
C49 Cl6 1.720(10) .
C49 Cl5 1.863(9) .
C49 H49A 0.9900 .
C49 H49B 0.9900 .
C2 C9 1.366(10) .
C2 C3 1.405(8) .
C3 C4 1.386(7) .
C3 H3 0.9500 .
C4 C6 1.394(7) .
C6 C7 1.393(6) .
C6 N1 1.445(6) .
C7 C9 1.404(8) .
C9 H9 0.9500 .
C10 N1 1.370(5) .
C10 N2 1.388(5) .
C10 Ru1 2.088(4) .
C11 C12 1.324(6) .
C11 N1 1.406(5) .
C11 H11 0.9500 .
C12 N2 1.404(5) .
C12 H12 0.9500 .
C13 N3 1.349(5) .
C13 C14 1.377(6) .
C13 N2 1.389(5) .
C14 C15 1.399(6) .
C14 H14 0.9500 .
C15 C16 1.385(7) .
C15 H15 0.9500 .
C16 C17 1.385(6) .
C16 H16 0.9500 .
C17 N3 1.342(5) .
C17 N4 1.394(6) .
C19 C20 1.329(7) .
C19 N4 1.391(5) .
C19 H19 0.9500 .
C20 N5 1.406(5) .
C20 H20 0.9500 .
C21 C28 1.408(6) .
C21 C22 1.415(6) .
C21 N5 1.431(6) .
C22 C24 1.379(8) .
C24 C25 1.396(9) .
C24 H24 0.9500 .
C25 C27 1.392(8) .
C27 C28 1.384(7) .
C27 H27 0.9500 .
C30 C31 1.385(8) .
C30 C35 1.403(6) .
C30 P1 1.843(5) .
C31 C32 1.393(7) .
C31 H31 0.9500 .
C32 C33 1.396(9) .
C32 H32 0.9500 .
C33 C34 1.357(10) .
C33 H33 0.9500 .
C34 C35 1.363(9) .
C34 H34 0.9500 .
C35 H35 0.9500 .
C36 C37 1.356(7) .
C36 C41 1.406(8) .
C36 P1 1.849(5) .
C37 C38 1.447(8) .
C37 H37 0.9500 .
C38 C39 1.342(9) .
C38 H38 0.9500 .
C39 C40 1.370(9) .
C39 H39 0.9500 .
C40 C41 1.393(8) .
C40 H40 0.9500 .
C41 H41 0.9500 .
C42 C47 1.368(7) .
C42 C43 1.407(6) .
C42 P1 1.852(5) .
C43 C44 1.397(7) .
C43 H43 0.9500 .
C44 C45 1.374(8) .
C44 H44 0.9500 .
C45 C46 1.370(8) .
C45 H45 0.9500 .
C46 C47 1.400(7) .
C46 H46 0.9500 .
C47 H47 0.9500 .
N3 Ru1 1.989(3) .
P1 Ru1 2.2789(11) .
Cl1 Ru1 2.4306(11) .
Cl2 Ru1 2.5261(10) .
